data_4324361
loop_
_publ_author_name
'David Schweinfurth'
'Hari Sankar Das'
'Fritz Weisser'
'Denis Bubrin'
'Biprajit Sarkar'

_publ_section_title
;
 One-Pot Synthesis of Symmetric and Asymmetric p-Quinone Ligands and
 Unprecedented Substituent Induced Reactivity in Their Dinuclear Ruthenium
 Complexes
;
_journal_name_full 'Inorganic Chemistry'
_journal_page_first 1150
_journal_page_last 1159
_journal_paper_doi 10.1021/ic101972u
_journal_volume 50
_journal_year 2011
_chemical_formula_moiety 'C20 H18 N2 O2 S2'
_chemical_formula_sum 'C20 H18 N2 O2 S2'
_chemical_formula_weight 382.48
_chemical_name_systematic
; 
 ? 
;
_space_group_IT_number 2
_symmetry_cell_setting triclinic
_symmetry_space_group_name_Hall '-P 1'
_symmetry_space_group_name_H-M 'P -1'
_atom_sites_solution_hydrogens geom
_atom_sites_solution_primary direct
_atom_sites_solution_secondary difmap
_audit_creation_method SHELXL-97
_cell_angle_alpha 93.894(2)
_cell_angle_beta 97.976(2)
_cell_angle_gamma 95.969(2)
_cell_formula_units_Z 1
_cell_length_a 3.87740(10)
_cell_length_b 9.3734(3)
_cell_length_c 11.8747(4)
_cell_measurement_temperature 100(2)
_cell_volume 423.60(2)
_computing_cell_refinement 'HKL Scalepack (Otwinowski & Minor 1997)'
_computing_data_collection 'Collect (Nonius BV, 1997-2000)'
_computing_data_reduction 'HKL Denzo and Scalepack (Otwinowski & Minor 1997)'
_computing_structure_refinement 'SHELXL-97 (Sheldrick, 1997)'
_computing_structure_solution 'SHELXS-97 (Sheldrick, 1990)'
_diffrn_ambient_temperature 100(2)
_diffrn_measured_fraction_theta_full 0.990
_diffrn_measured_fraction_theta_max 0.990
_diffrn_measurement_device_type 'Nonius Kappa-CCD'
_diffrn_measurement_method 'four-circle, ccd detector'
_diffrn_radiation_monochromator graphite
_diffrn_radiation_source 'fine-focus sealed tube'
_diffrn_radiation_type MoK\a
_diffrn_radiation_wavelength 0.71073
_diffrn_reflns_av_R_equivalents 0.0221
_diffrn_reflns_av_sigmaI/netI 0.0318
_diffrn_reflns_limit_h_max 4
_diffrn_reflns_limit_h_min -5
_diffrn_reflns_limit_k_max 12
_diffrn_reflns_limit_k_min -12
_diffrn_reflns_limit_l_max 15
_diffrn_reflns_limit_l_min -15
_diffrn_reflns_number 3665
_diffrn_reflns_theta_full 28.19
_diffrn_reflns_theta_max 28.19
_diffrn_reflns_theta_min 3.48
_exptl_absorpt_coefficient_mu 0.333
_exptl_absorpt_correction_T_max 0.942
_exptl_absorpt_correction_T_min 0.936
_exptl_absorpt_correction_type empirical
_exptl_absorpt_process_details 'Scalepack (W. Minor & Z. Otwinowski)'
_exptl_crystal_colour red
_exptl_crystal_density_diffrn 1.499
_exptl_crystal_description block
_exptl_crystal_F_000 200
_exptl_crystal_size_max 0.2
_exptl_crystal_size_mid 0.2
_exptl_crystal_size_min 0.18
_refine_diff_density_max 0.348
_refine_diff_density_min -0.299
_refine_diff_density_rms 0.060
_refine_ls_extinction_coef 0.021(7)
_refine_ls_extinction_expression Fc^*^=kFc[1+0.001xFc^2^\l^3^/sin(2\q)]^-1/4^
_refine_ls_extinction_method SHELXL
_refine_ls_goodness_of_fit_ref 1.107
_refine_ls_hydrogen_treatment mixed
_refine_ls_matrix_type full
_refine_ls_number_parameters 155
_refine_ls_number_reflns 2058
_refine_ls_number_restraints 0
_refine_ls_restrained_S_all 1.107
_refine_ls_R_factor_all 0.0392
_refine_ls_R_factor_gt 0.0343
_refine_ls_shift/su_max 0.001
_refine_ls_shift/su_mean 0.000
_refine_ls_structure_factor_coef Fsqd
_refine_ls_weighting_details 'calc w=1/[\s^2^(Fo^2^)+(0.0172P)^2^+0.5357P] where P=(Fo^2^+2Fc^2^)/3'
_refine_ls_weighting_scheme calc
_refine_ls_wR_factor_gt 0.0817
_refine_ls_wR_factor_ref 0.0840
_reflns_number_gt 1865
_reflns_number_total 2058
_reflns_threshold_expression >2sigma(I)
_cod_data_source_file ic101972u_si_005.cif
_cod_data_source_block dsmai09
_cod_database_code 4324361

loop_
_symmetry_equiv_pos_as_xyz
'x, y, z'
'-x, -y, -z'

loop_
_atom_site_label
_atom_site_type_symbol
_atom_site_fract_x
_atom_site_fract_y
_atom_site_fract_z
_atom_site_U_iso_or_equiv
_atom_site_adp_type
_atom_site_occupancy
_atom_site_symmetry_multiplicity
_atom_site_calc_flag
S S 0.29742(10) 0.35599(4) 0.90588(3) 0.00946(13) Uani 1 1 d
N N 0.5942(4) 0.35465(14) 0.69418(12) 0.0090(3) Uani 1 1 d
H11 H 0.736(6) 0.404(3) 0.743(2) 0.019(6) Uiso 1 1 d
O O 0.9387(3) 0.60665(13) 0.68774(10) 0.0133(3) Uani 1 1 d
C1 C 0.7381(4) 0.56306(17) 0.59949(13) 0.0086(3) Uani 1 1 d
C2 C 0.6907(4) 0.64214(17) 0.50058(13) 0.0088(3) Uani 1 1 d
H2A H 0.821(6) 0.734(2) 0.5045(19) 0.016(5) Uiso 1 1 d
C3 C 0.5309(4) 0.41493(16) 0.59493(13) 0.0081(3) Uani 1 1 d
C11 C 0.4709(4) 0.21411(17) 0.71855(13) 0.0083(3) Uani 1 1 d
C16 C 0.4993(4) 0.09438(17) 0.64597(14) 0.0105(3) Uani 1 1 d
H5A H 0.619(5) 0.112(2) 0.5802(18) 0.009(5) Uiso 1 1 d
C15 C 0.3885(4) -0.04288(18) 0.67362(14) 0.0115(3) Uani 1 1 d
H6A H 0.415(5) -0.122(2) 0.6253(18) 0.009(5) Uiso 1 1 d
C14 C 0.2532(4) -0.06044(17) 0.77465(14) 0.0115(3) Uani 1 1 d
H7A H 0.170(6) -0.157(2) 0.7942(18) 0.013(5) Uiso 1 1 d
C13 C 0.2289(4) 0.05837(17) 0.84870(14) 0.0107(3) Uani 1 1 d
H8A H 0.132(5) 0.043(2) 0.9194(18) 0.012(5) Uiso 1 1 d
C12 C 0.3334(4) 0.19729(16) 0.82125(13) 0.0081(3) Uani 1 1 d
C17 C 0.1522(5) 0.28735(19) 1.03137(14) 0.0126(3) Uani 1 1 d
H10A H 0.321(6) 0.233(2) 1.0724(19) 0.017(5) Uiso 1 1 d
H10B H 0.130(6) 0.368(2) 1.077(2) 0.017(5) Uiso 1 1 d
H10C H -0.079(6) 0.231(2) 1.0126(19) 0.018(5) Uiso 1 1 d

loop_
_atom_site_aniso_label
_atom_site_aniso_U_11
_atom_site_aniso_U_22
_atom_site_aniso_U_33
_atom_site_aniso_U_23
_atom_site_aniso_U_13
_atom_site_aniso_U_12
S 0.0121(2) 0.0085(2) 0.0081(2) 0.00047(13) 0.00282(14) 0.00115(14)
N 0.0126(6) 0.0073(6) 0.0061(6) 0.0009(5) 0.0000(5) -0.0022(5)
O 0.0175(6) 0.0105(6) 0.0098(6) 0.0009(4) -0.0028(5) -0.0024(5)
C1 0.0100(7) 0.0076(7) 0.0084(7) 0.0000(5) 0.0022(6) 0.0014(6)
C2 0.0105(7) 0.0068(7) 0.0093(7) 0.0014(5) 0.0026(6) -0.0008(6)
C3 0.0091(7) 0.0078(7) 0.0086(7) 0.0016(5) 0.0045(6) 0.0018(6)
C11 0.0095(7) 0.0083(7) 0.0069(7) 0.0025(5) -0.0004(5) 0.0003(6)
C16 0.0120(7) 0.0115(7) 0.0082(7) 0.0014(6) 0.0018(6) 0.0016(6)
C15 0.0141(8) 0.0095(7) 0.0105(7) -0.0009(6) 0.0004(6) 0.0019(6)
C14 0.0133(7) 0.0077(7) 0.0131(8) 0.0035(6) 0.0003(6) 0.0002(6)
C13 0.0128(7) 0.0101(7) 0.0095(7) 0.0028(6) 0.0029(6) 0.0001(6)
C12 0.0087(7) 0.0080(7) 0.0071(7) 0.0004(5) 0.0000(5) 0.0006(5)
C17 0.0154(8) 0.0152(8) 0.0085(7) 0.0026(6) 0.0045(6) 0.0030(6)

loop_
_atom_type_symbol
_atom_type_description
_atom_type_scat_dispersion_real
_atom_type_scat_dispersion_imag
_atom_type_scat_source
S S 0.1246 0.1234 'International Tables Vol C Tables 4.2.6.8 and 6.1.1.4'
N N 0.0061 0.0033 'International Tables Vol C Tables 4.2.6.8 and 6.1.1.4'
O O 0.0106 0.0060 'International Tables Vol C Tables 4.2.6.8 and 6.1.1.4'
C C 0.0033 0.0016 'International Tables Vol C Tables 4.2.6.8 and 6.1.1.4'
H H 0.0000 0.0000 'International Tables Vol C Tables 4.2.6.8 and 6.1.1.4'

loop_
_geom_angle_atom_site_label_1
_geom_angle_atom_site_label_2
_geom_angle_atom_site_label_3
_geom_angle
_geom_angle_site_symmetry_1
_geom_angle_site_symmetry_3
C12 S C17 102.67(8) . .
C3 N C11 127.45(14) . .
O C1 C2 124.11(15) . .
O C1 C3 117.92(14) . .
C2 C1 C3 117.96(14) . .
C3 C2 C1 120.62(14) 2_666 .
N C3 C2 126.99(15) . 2_666
N C3 C1 111.59(14) . .
C2 C3 C1 121.41(14) 2_666 .
C16 C11 C12 120.40(14) . .
C16 C11 N 121.14(14) . .
C12 C11 N 118.39(14) . .
C15 C16 C11 120.19(15) . .
C14 C15 C16 119.78(15) . .
C15 C14 C13 120.48(15) . .
C14 C13 C12 120.46(15) . .
C13 C12 C11 118.66(14) . .
C13 C12 S 124.30(12) . .
C11 C12 S 117.03(12) . .

loop_
_geom_bond_atom_site_label_1
_geom_bond_atom_site_label_2
_geom_bond_distance
_geom_bond_site_symmetry_2
S C12 1.7667(16) .
S C17 1.7998(17) .
N C3 1.344(2) .
N C11 1.417(2) .
O C1 1.233(2) .
C1 C2 1.432(2) .
C1 C3 1.524(2) .
C2 C3 1.365(2) 2_666
C3 C2 1.365(2) 2_666
C11 C16 1.391(2) .
C11 C12 1.409(2) .
C16 C15 1.389(2) .
C15 C14 1.388(2) .
C14 C13 1.391(2) .
C13 C12 1.397(2) .

loop_
_geom_torsion_atom_site_label_1
_geom_torsion_atom_site_label_2
_geom_torsion_atom_site_label_3
_geom_torsion_atom_site_label_4
_geom_torsion
_geom_torsion_site_symmetry_4
O C1 C2 C3 178.53(15) 2_666
C3 C1 C2 C3 -0.7(2) 2_666
C11 N C3 C2 6.2(3) 2_666
C11 N C3 C1 -174.66(14) .
O C1 C3 N 2.2(2) .
C2 C1 C3 N -178.49(14) .
O C1 C3 C2 -178.57(15) 2_666
C2 C1 C3 C2 0.7(3) 2_666
C3 N C11 C16 48.6(2) .
C3 N C11 C12 -134.38(17) .
C12 C11 C16 C15 0.7(2) .
N C11 C16 C15 177.61(15) .
C11 C16 C15 C14 -0.8(2) .
C16 C15 C14 C13 -0.3(3) .
C15 C14 C13 C12 1.4(3) .
C14 C13 C12 C11 -1.5(2) .
C14 C13 C12 S 177.28(13) .
C16 C11 C12 C13 0.4(2) .
N C11 C12 C13 -176.58(14) .
C16 C11 C12 S -178.42(12) .
N C11 C12 S 4.6(2) .
C17 S C12 C13 6.15(16) .
C17 S C12 C11 -175.09(13) .
